data_7716818
loop_
_publ_author_name
'Jaswal, Vishakha'
'Pachisia, Sanya'
'Chaudhary, Jagrity'
'Rangan, Krishnan'
'Sarkar, Madhushree'

_publ_section_title
;
 Selective sensing of picric acid using a Zn(II)-metallacycle:
 experimental and theoretical validation of the sensing mechanism and
 quantitative analysis of sensitivity in contact mode detection.
;
_journal_issue 35
_journal_name_full 'Dalton transactions (Cambridge, England : 2003)'
_journal_page_first 14710
_journal_page_last 14724
_journal_paper_doi 10.1039/d4dt01771d
_journal_volume 53
_journal_year 2024
_chemical_formula_moiety 'C76 H52 Cl4 N12 O14 Zn2, 4(C3 H7 N O)'
_chemical_formula_sum 'C88 H80 Cl4 N16 O18 Zn2'
_chemical_formula_weight 1922.22
_space_group_crystal_system monoclinic
_space_group_IT_number 14
_space_group_name_Hall '-P 2yn'
_space_group_name_H-M_alt 'P 1 21/n 1'
_atom_sites_solution_hydrogens geom
_atom_sites_solution_primary dual
_audit_creation_date 2024-07-16
_audit_creation_method
;
Olex2 1.5
(compiled 2024.02.16 svn.r378c4104 for OlexSys, GUI svn.r6928)
;
_audit_update_record
;
2024-07-20 deposited with the CCDC.	2024-08-05 downloaded from the CCDC.
;
_cell_angle_alpha 90
_cell_angle_beta 98.188(2)
_cell_angle_gamma 90
_cell_formula_units_Z 2
_cell_length_a 17.2400(3)
_cell_length_b 11.9521(2)
_cell_length_c 21.5421(4)
_cell_measurement_reflns_used 9972
_cell_measurement_temperature 93(2)
_cell_measurement_theta_max 78.6660
_cell_measurement_theta_min 4.1310
_cell_volume 4393.59(14)
_computing_cell_refinement 'CrysAlisPro 1.171.41.93a (Rigaku OD, 2020)'
_computing_data_collection 'CrysAlisPro 1.171.41.93a (Rigaku OD, 2020)'
_computing_data_reduction 'CrysAlisPro 1.171.41.93a (Rigaku OD, 2020)'
_computing_molecular_graphics 'Olex2 1.5 (Dolomanov et al., 2009)'
_computing_publication_material 'Olex2 1.5 (Dolomanov et al., 2009)'
_computing_structure_refinement 'SHELXL 2018/3 (Sheldrick, 2015)'
_computing_structure_solution 'SHELXT  (Sheldrick, 2015)'
_diffrn_ambient_temperature 93(2)
_diffrn_detector 'Hybrid Pixel Array Detector'
_diffrn_detector_area_resol_mean 5.8140
_diffrn_measured_fraction_theta_full 0.995
_diffrn_measured_fraction_theta_max 0.962
_diffrn_measurement_details
;
List of Runs (angles in degrees, time in seconds):

  # Type    Start    End  Width  t~exp~   \w     \q     \k     \f   Frames
#--------------------------------------------------------------------------
  1  \w    -85.00 -55.00   0.50   10.00    --    0.00 -37.00-150.00   60
  2  \w    -65.00  14.00   0.50   10.00    --    0.00 -37.00 -90.00  158
  3  \w     -8.00  18.00   0.50   10.00    --    0.00 -37.00-150.00   52
  4  \w    -89.00 -50.00   0.50   10.00    --    0.00 -37.00-180.00   78
  5  \w    -23.00  28.00   0.50   10.00    --    0.00 -77.00-150.00  102
  6  \w    108.00 134.00   0.50   40.00    --  107.20 -77.00  90.00   52
  7  \w     18.00  58.00   0.50   40.00    --  107.20 -77.00  90.00   80
  8  \w     18.00 132.00   0.50   40.00    --  107.20 -61.00-150.00  228
  9  \w     54.00 106.00   0.50   40.00    --  107.20 -82.00 150.00  104
 10  \w    169.00 196.00   0.50   40.00    --  107.20  61.00 120.00   54
 11  \w     18.00 126.00   0.50   40.00    --  107.20 -30.00   0.00  216
 12  \w    100.00 144.00   0.50   40.00    --  107.20  61.00 120.00   88
 13  \w     34.00 134.00   0.50   40.00    --  107.20 -77.00-150.00  200
 14  \w    151.00 180.00   0.50   40.00    --  107.20  30.00-120.00   58
 15  \w     18.00 148.00   0.50   40.00    --  107.20   0.00-120.00  260
;
_diffrn_measurement_device 'four-circle diffractometer'
_diffrn_measurement_device_type 'XtaLAB AFC12 (RINC): Kappa dual home/near'
_diffrn_measurement_method '\w scans'
_diffrn_orient_matrix_type 'CrysAlisPro convention (1999,Acta A55,543-557)'
_diffrn_orient_matrix_UB_11 -0.0870654000
_diffrn_orient_matrix_UB_12 -0.0198621000
_diffrn_orient_matrix_UB_13 0.0053864000
_diffrn_orient_matrix_UB_21 0.0210312000
_diffrn_orient_matrix_UB_22 -0.0144948000
_diffrn_orient_matrix_UB_23 0.0714750000
_diffrn_orient_matrix_UB_31 -0.0112828000
_diffrn_orient_matrix_UB_32 0.1265491000
_diffrn_orient_matrix_UB_33 0.0090363000
_diffrn_radiation_monochromator mirror
_diffrn_radiation_probe x-ray
_diffrn_radiation_type 'Cu K\a'
_diffrn_radiation_wavelength 1.54184
_diffrn_reflns_av_unetI/netI 0.0534
_diffrn_reflns_Laue_measured_fraction_full 0.995
_diffrn_reflns_Laue_measured_fraction_max 0.962
_diffrn_reflns_limit_h_max 21
_diffrn_reflns_limit_h_min -21
_diffrn_reflns_limit_k_max 14
_diffrn_reflns_limit_k_min -14
_diffrn_reflns_limit_l_max 27
_diffrn_reflns_limit_l_min -27
_diffrn_reflns_number 15886
_diffrn_reflns_point_group_measured_fraction_full 0.995
_diffrn_reflns_point_group_measured_fraction_max 0.962
_diffrn_reflns_theta_full 67.684
_diffrn_reflns_theta_max 79.676
_diffrn_reflns_theta_min 4.147
_diffrn_source 'micro-focus sealed X-ray tube'
_diffrn_source_type 'Rigaku (Cu) X-ray Source'
_exptl_absorpt_coefficient_mu 2.446
_exptl_absorpt_correction_T_max 1.00000
_exptl_absorpt_correction_T_min 0.79954
_exptl_absorpt_correction_type multi-scan
_exptl_absorpt_process_details
;
CrysAlisPro 1.171.41.93a (Rigaku Oxford Diffraction, 2020)
Empirical absorption correction using spherical harmonics,
implemented in SCALE3 ABSPACK scaling algorithm.
;
_exptl_crystal_colour colourless
_exptl_crystal_colour_primary colourless
_exptl_crystal_density_diffrn 1.453
_exptl_crystal_description block
_exptl_crystal_F_000 1984
_exptl_crystal_size_max 0.17
_exptl_crystal_size_mid 0.06
_exptl_crystal_size_min 0.04
_refine_diff_density_max 0.887
_refine_diff_density_min -0.877
_refine_diff_density_rms 0.090
_refine_ls_extinction_method none
_refine_ls_goodness_of_fit_ref 0.987
_refine_ls_hydrogen_treatment constr
_refine_ls_matrix_type full
_refine_ls_number_parameters 582
_refine_ls_number_reflns 11452
_refine_ls_number_restraints 0
_refine_ls_restrained_S_all 0.987
_refine_ls_R_factor_all 0.0848
_refine_ls_R_factor_gt 0.0614
_refine_ls_shift/su_max 0.001
_refine_ls_shift/su_mean 0.000
_refine_ls_structure_factor_coef Fsqd
_refine_ls_weighting_details 'w=1/[\s^2^(Fo^2^)+(0.1061P)^2^] where P=(Fo^2^+2Fc^2^)/3'
_refine_ls_weighting_scheme calc
_refine_ls_wR_factor_gt 0.1553
_refine_ls_wR_factor_ref 0.1672
_reflns_Friedel_coverage 0.000
_reflns_number_gt 11452
_reflns_number_total 11452
_reflns_threshold_expression 'I > 2\s(I)'
_twin_special_details
;
Component 2 rotated by 179.9997\% 
around [0.51 -0.00 0.86] (reciprocal) or [0.71 0.00 0.71] (direct)
;
_cod_data_source_file d4dt01771d2.cif
_cod_data_source_block exp921_twinmodel_20211208_twin1_hklf4
_cod_depositor_comments 'Adding full bibliography for 7716818.cif.'
_cod_database_code 7716818
_shelx_shelxl_version_number 2018/3
_chemical_oxdiff_formula 'C44 H40 Cl2 N8 O9 Zn'
_shelx_space_group_comment
;
The symmetry employed for this shelxl refinement is uniquely defined
by the following loop, which should always be used as a source of
symmetry information in preference to the above space-group names.
They are only intended as comments.
;
_shelx_estimated_absorpt_t_max 0.908
_shelx_estimated_absorpt_t_min 0.681
_olex2_refinement_description
;
1. Twinned data refinement
 Scales: 0.7433(8)
 0.2567(8)
2. Fixed Uiso
 At 1.2 times of:
  All C(H) groups, All N(H) groups
 At 1.5 times of:
  All C(H,H,H) groups
3.a Aromatic/amide H refined with riding coordinates:
 N1(H1), N2(H2), N3(H3), C2(H2A), C4(H4), C6(H6), C10(H10), C12(H12), C13(H13),
  C14(H14), C15(H15), C17(H17), C18(H18), C19(H19), C20(H20), C22(H22),
 C23(H23), C24(H24), C27(H27), C28(H28), C30(H30), C31(H31), C34(H34), C35(H35),
  C37(H37), C38(H38), C39(H39), C42(H42)
3.b Idealised Me refined as rotating group:
 C40(H40A,H40B,H40C), C41(H41A,H41B,H41C), C43(H43A,H43B,H43C), C44(H44A,H44B,
 H44C)
;
_olex2_submission_special_instructions 'No special instructions were received'
_oxdiff_exptl_absorpt_empirical_details
;
Empirical correction (ABSPACK) includes:
- Absorption correction using spherical harmonics
- Frame scaling
;
_oxdiff_exptl_absorpt_empirical_full_max 1.647
_oxdiff_exptl_absorpt_empirical_full_min 0.710
_oxdiff_twin_integration_method simultaneous
_oxdiff_twin_items 2

loop_
_space_group_symop_operation_xyz
'x, y, z'
'-x+1/2, y+1/2, -z+1/2'
'-x, -y, -z'
'x-1/2, -y-1/2, z-1/2'

loop_
_atom_site_label
_atom_site_type_symbol
_atom_site_fract_x
_atom_site_fract_y
_atom_site_fract_z
_atom_site_U_iso_or_equiv
_atom_site_adp_type
_atom_site_occupancy
_atom_site_site_symmetry_order
_atom_site_calc_flag
_atom_site_refinement_flags_posn
_atom_site_refinement_flags_adp
_atom_site_refinement_flags_occupancy
_atom_site_disorder_assembly
_atom_site_disorder_group
Zn1 Zn 0.32964(3) 0.06741(4) 0.51488(2) 0.02427(13) Uani 1 1 d . . . . .
Cl1 Cl 0.37197(14) -0.61806(10) 0.61361(9) 0.1062(8) Uani 1 1 d . . . . .
Cl2 Cl 0.54971(6) 0.15728(9) 0.18630(5) 0.0438(2) Uani 1 1 d . . . . .
O1 O 0.08814(18) 0.5505(2) 0.49596(16) 0.0439(8) Uani 1 1 d . . . . .
O2 O 0.34534(17) 0.6910(2) 0.30732(14) 0.0390(7) Uani 1 1 d . . . . .
O3 O 0.02474(17) 0.9305(2) 0.41973(19) 0.0509(9) Uani 1 1 d . . . . .
O4 O 0.34968(18) -0.0958(2) 0.49978(13) 0.0352(6) Uani 1 1 d . . . . .
O5 O 0.27104(18) -0.0812(2) 0.57096(15) 0.0422(7) Uani 1 1 d . . . . .
O6 O 0.39043(16) 0.1258(2) 0.45052(12) 0.0334(6) Uani 1 1 d . . . . .
O7 O 0.28403(16) 0.0918(2) 0.38141(14) 0.0339(6) Uani 1 1 d . . . . .
N1 N 0.19382(18) 0.4561(2) 0.47151(14) 0.0257(6) Uani 1 1 d . . . . .
H1 H 0.235239 0.462194 0.452126 0.031 Uiso 1 1 calc R U . . .
N2 N 0.38318(17) 0.8318(2) 0.37739(14) 0.0264(6) Uani 1 1 d . . . . .
H2 H 0.366523 0.875313 0.405709 0.032 Uiso 1 1 calc R U . . .
N3 N 0.12355(17) 1.0433(2) 0.39819(14) 0.0260(6) Uani 1 1 d . . . . .
H3 H 0.173669 1.044412 0.394312 0.031 Uiso 1 1 calc R U . . .
N4 N 0.23747(17) 0.1693(2) 0.52059(13) 0.0245(6) Uani 1 1 d . . . . .
N5 N 0.59146(17) 0.8975(2) 0.40688(13) 0.0248(6) Uani 1 1 d . . . . .
N6 N 0.0863(2) 1.3337(3) 0.34997(16) 0.0416(8) Uani 1 1 d . . . . .
C1 C 0.1703(2) 0.6484(3) 0.43590(16) 0.0242(7) Uani 1 1 d . . . . .
C2 C 0.2366(2) 0.6506(3) 0.40510(16) 0.0242(7) Uani 1 1 d . . . . .
H2A H 0.266592 0.584546 0.402408 0.029 Uiso 1 1 calc R U . . .
C3 C 0.2585(2) 0.7495(3) 0.37854(16) 0.0235(7) Uani 1 1 d . . . . .
C4 C 0.2138(2) 0.8458(3) 0.38116(17) 0.0256(7) Uani 1 1 d . . . . .
H4 H 0.229814 0.913825 0.364009 0.031 Uiso 1 1 calc R U . . .
C5 C 0.1455(2) 0.8427(3) 0.40891(16) 0.0249(7) Uani 1 1 d . . . . .
C6 C 0.1249(2) 0.7441(3) 0.43655(16) 0.0249(7) Uani 1 1 d . . . . .
H6 H 0.079021 0.742236 0.456238 0.030 Uiso 1 1 calc R U . . .
C7 C 0.1461(2) 0.5474(3) 0.47007(17) 0.0263(7) Uani 1 1 d . . . . .
C8 C 0.3324(2) 0.7531(3) 0.34956(17) 0.0256(7) Uani 1 1 d . . . . .
C9 C 0.0921(2) 0.9422(3) 0.40987(18) 0.0281(7) Uani 1 1 d . . . . .
C10 C 0.2400(2) 0.2716(3) 0.49515(16) 0.0245(7) Uani 1 1 d . . . . .
H10 H 0.281829 0.289220 0.472466 0.029 Uiso 1 1 calc R U . . .
C11 C 0.1834(2) 0.3530(3) 0.50091(15) 0.0234(6) Uani 1 1 d . . . . .
C12 C 0.1221(2) 0.3275(3) 0.53348(17) 0.0280(7) Uani 1 1 d . . . . .
H12 H 0.082557 0.381068 0.538100 0.034 Uiso 1 1 calc R U . . .
C13 C 0.1201(2) 0.2205(3) 0.55936(18) 0.0292(7) Uani 1 1 d . . . . .
H13 H 0.078646 0.200457 0.581876 0.035 Uiso 1 1 calc R U . . .
C14 C 0.1777(2) 0.1443(3) 0.55246(16) 0.0269(7) Uani 1 1 d . . . . .
H14 H 0.175449 0.072084 0.570536 0.032 Uiso 1 1 calc R U . . .
C15 C 0.51640(19) 0.8783(3) 0.41419(16) 0.0234(6) Uani 1 1 d . . . . .
H15 H 0.501546 0.884880 0.454837 0.028 Uiso 1 1 calc R U . . .
C16 C 0.4602(2) 0.8492(3) 0.36448(16) 0.0244(7) Uani 1 1 d . . . . .
C17 C 0.4817(2) 0.8407(3) 0.30453(16) 0.0287(7) Uani 1 1 d . . . . .
H17 H 0.444246 0.822072 0.269328 0.034 Uiso 1 1 calc R U . . .
C18 C 0.5592(2) 0.8603(3) 0.29796(17) 0.0295(7) Uani 1 1 d . . . . .
H18 H 0.575795 0.854482 0.257883 0.035 Uiso 1 1 calc R U . . .
C19 C 0.6122(2) 0.8883(3) 0.34956(17) 0.0266(7) Uani 1 1 d . . . . .
H19 H 0.665223 0.901409 0.344328 0.032 Uiso 1 1 calc R U . . .
C20 C 0.1157(3) 1.2296(3) 0.35848(18) 0.0349(8) Uani 1 1 d . . . . .
H20 H 0.161547 1.211909 0.340673 0.042 Uiso 1 1 calc R U . . .
C21 C 0.0832(2) 1.1466(3) 0.39173(16) 0.0270(7) Uani 1 1 d . . . . .
C22 C 0.0154(2) 1.1697(3) 0.41702(19) 0.0355(8) Uani 1 1 d . . . . .
H22 H -0.008456 1.114702 0.439952 0.043 Uiso 1 1 calc R U . . .
C23 C -0.0166(3) 1.2766(4) 0.4076(2) 0.0423(10) Uani 1 1 d . . . . .
H23 H -0.063202 1.295826 0.423869 0.051 Uiso 1 1 calc R U . . .
C24 C 0.0205(3) 1.3544(4) 0.37422(19) 0.0437(10) Uani 1 1 d . . . . .
H24 H -0.002155 1.426772 0.368212 0.052 Uiso 1 1 calc R U . . .
C25 C 0.3128(2) -0.1394(3) 0.54182(17) 0.0297(8) Uani 1 1 d . . . . .
C26 C 0.3248(2) -0.2611(3) 0.55602(17) 0.0295(8) Uani 1 1 d . . . . .
C27 C 0.3817(3) -0.3213(4) 0.5311(2) 0.0406(10) Uani 1 1 d . . . . .
H27 H 0.411575 -0.286477 0.502666 0.049 Uiso 1 1 calc R U . . .
C28 C 0.3949(3) -0.4326(4) 0.5477(2) 0.0543(14) Uani 1 1 d . . . . .
H28 H 0.432977 -0.474973 0.530127 0.065 Uiso 1 1 calc R U . . .
C29 C 0.3525(4) -0.4807(4) 0.5896(2) 0.0593(15) Uani 1 1 d . . . . .
C30 C 0.2938(4) -0.4236(4) 0.6135(2) 0.0584(15) Uani 1 1 d . . . . .
H30 H 0.263065 -0.459698 0.640781 0.070 Uiso 1 1 calc R U . . .
C31 C 0.2807(3) -0.3121(4) 0.5967(2) 0.0436(10) Uani 1 1 d . . . . .
H31 H 0.241229 -0.270935 0.613279 0.052 Uiso 1 1 calc R U . . .
C32 C 0.3543(2) 0.1157(3) 0.39393(17) 0.0252(7) Uani 1 1 d . . . . .
C33 C 0.4035(2) 0.1319(3) 0.34293(16) 0.0241(7) Uani 1 1 d . . . . .
C34 C 0.4829(2) 0.1539(3) 0.35594(17) 0.0293(7) Uani 1 1 d . . . . .
H34 H 0.506479 0.162825 0.398261 0.035 Uiso 1 1 calc R U . . .
C35 C 0.5285(2) 0.1630(3) 0.30834(17) 0.0312(8) Uani 1 1 d . . . . .
H35 H 0.582941 0.178879 0.317652 0.037 Uiso 1 1 calc R U . . .
C36 C 0.4937(2) 0.1486(3) 0.24698(17) 0.0298(7) Uani 1 1 d . . . . .
C37 C 0.4144(2) 0.1267(4) 0.23285(18) 0.0370(9) Uani 1 1 d . . . . .
H37 H 0.391213 0.116167 0.190543 0.044 Uiso 1 1 calc R U . . .
C38 C 0.3693(2) 0.1201(3) 0.28064(17) 0.0318(8) Uani 1 1 d . . . . .
H38 H 0.314485 0.107460 0.271057 0.038 Uiso 1 1 calc R U . . .
O8 O 0.34385(19) 0.4221(2) 0.41800(15) 0.0427(7) Uani 1 1 d . . . . .
N7 N 0.3652(3) 0.4244(3) 0.31678(17) 0.0448(9) Uani 1 1 d . . . . .
C39 C 0.3869(2) 0.4322(3) 0.37740(19) 0.0357(8) Uani 1 1 d . . . . .
H39 H 0.440719 0.446851 0.391295 0.043 Uiso 1 1 calc R U . . .
C40 C 0.4186(5) 0.4458(5) 0.2722(3) 0.075(2) Uani 1 1 d . . . . .
H40A H 0.401110 0.511997 0.247258 0.112 Uiso 1 1 calc R U . . .
H40B H 0.419473 0.380990 0.244460 0.112 Uiso 1 1 calc R U . . .
H40C H 0.471285 0.458836 0.294738 0.112 Uiso 1 1 calc R U . . .
C41 C 0.2845(4) 0.4020(5) 0.2913(3) 0.0747(19) Uani 1 1 d . . . . .
H41A H 0.281335 0.331040 0.268268 0.112 Uiso 1 1 calc R U . . .
H41B H 0.264521 0.462614 0.262846 0.112 Uiso 1 1 calc R U . . .
H41C H 0.252896 0.397005 0.325622 0.112 Uiso 1 1 calc R U . . .
O9 O 0.2291(3) 0.6538(4) 0.7473(3) 0.0920(16) Uani 1 1 d . . . . .
N8 N 0.3056(3) 0.5028(4) 0.7777(2) 0.0630(12) Uani 1 1 d . . . . .
C42 C 0.2927(4) 0.6129(5) 0.7692(3) 0.0673(17) Uani 1 1 d . . . . .
H42 H 0.335381 0.662432 0.780905 0.081 Uiso 1 1 calc R U . . .
C43 C 0.2405(4) 0.4270(5) 0.7617(3) 0.0716(17) Uani 1 1 d . . . . .
H43A H 0.197343 0.466455 0.736319 0.107 Uiso 1 1 calc R U . . .
H43B H 0.222955 0.399355 0.800240 0.107 Uiso 1 1 calc R U . . .
H43C H 0.257158 0.363771 0.737844 0.107 Uiso 1 1 calc R U . . .
C44 C 0.3768(6) 0.4545(11) 0.8054(5) 0.145(5) Uani 1 1 d . . . . .
H44A H 0.371382 0.427941 0.847641 0.218 Uiso 1 1 calc R U . . .
H44B H 0.418593 0.510653 0.808141 0.218 Uiso 1 1 calc R U . . .
H44C H 0.389958 0.391420 0.779817 0.218 Uiso 1 1 calc R U . . .

loop_
_atom_site_aniso_label
_atom_site_aniso_U_11
_atom_site_aniso_U_22
_atom_site_aniso_U_33
_atom_site_aniso_U_23
_atom_site_aniso_U_13
_atom_site_aniso_U_12
Zn1 0.0244(2) 0.0219(2) 0.0263(2) 0.00185(18) 0.00314(16) 0.00147(18)
Cl1 0.174(2) 0.0225(6) 0.0984(12) 0.0049(6) -0.0620(13) 0.0065(8)
Cl2 0.0473(6) 0.0543(6) 0.0325(5) -0.0013(4) 0.0145(4) -0.0114(5)
O1 0.0450(17) 0.0232(13) 0.071(2) 0.0118(13) 0.0329(15) 0.0071(12)
O2 0.0427(16) 0.0294(14) 0.0486(17) -0.0154(12) 0.0189(13) -0.0085(12)
O3 0.0292(15) 0.0217(13) 0.104(3) 0.0047(15) 0.0182(16) -0.0002(11)
O4 0.0505(17) 0.0272(13) 0.0276(13) 0.0001(10) 0.0046(11) -0.0048(12)
O5 0.0401(16) 0.0263(13) 0.0604(19) -0.0040(13) 0.0078(14) 0.0055(12)
O6 0.0374(15) 0.0368(14) 0.0263(13) 0.0052(11) 0.0062(10) 0.0020(12)
O7 0.0289(14) 0.0287(13) 0.0453(16) 0.0007(11) 0.0097(11) -0.0043(11)
N1 0.0284(15) 0.0180(13) 0.0322(15) 0.0034(11) 0.0099(12) 0.0017(11)
N2 0.0243(14) 0.0272(15) 0.0282(15) -0.0033(12) 0.0053(11) -0.0019(12)
N3 0.0255(14) 0.0148(13) 0.0379(16) 0.0016(11) 0.0051(12) 0.0017(11)
N4 0.0259(14) 0.0210(13) 0.0266(14) 0.0037(11) 0.0038(11) 0.0002(11)
N5 0.0292(15) 0.0193(13) 0.0266(14) 0.0043(11) 0.0065(11) 0.0021(11)
N6 0.064(2) 0.0239(16) 0.0348(18) 0.0058(13) -0.0015(16) 0.0083(16)
C1 0.0263(17) 0.0192(15) 0.0268(16) -0.0005(13) 0.0032(13) -0.0011(13)
C2 0.0252(17) 0.0186(15) 0.0283(16) -0.0001(13) 0.0026(13) -0.0007(13)
C3 0.0241(17) 0.0204(16) 0.0255(16) -0.0004(12) 0.0018(13) -0.0033(12)
C4 0.0239(16) 0.0193(15) 0.0329(17) 0.0014(13) 0.0020(13) -0.0012(13)
C5 0.0258(17) 0.0177(15) 0.0303(17) -0.0016(13) 0.0006(13) -0.0018(13)
C6 0.0240(17) 0.0228(16) 0.0286(17) 0.0012(13) 0.0058(13) -0.0004(12)
C7 0.0281(17) 0.0185(15) 0.0331(17) -0.0007(13) 0.0074(13) -0.0006(13)
C8 0.0274(18) 0.0183(15) 0.0314(18) 0.0001(13) 0.0054(14) -0.0014(12)
C9 0.0245(17) 0.0212(16) 0.0387(19) -0.0003(14) 0.0051(14) 0.0001(13)
C10 0.0269(17) 0.0192(15) 0.0279(16) 0.0041(13) 0.0055(13) 0.0000(13)
C11 0.0279(17) 0.0194(15) 0.0241(15) 0.0001(12) 0.0075(13) -0.0020(13)
C12 0.0309(18) 0.0239(17) 0.0310(17) 0.0018(14) 0.0107(14) 0.0006(14)
C13 0.0292(18) 0.0235(16) 0.0364(19) 0.0063(15) 0.0099(14) -0.0016(14)
C14 0.0301(18) 0.0234(16) 0.0279(17) 0.0028(13) 0.0070(14) -0.0036(14)
C15 0.0230(16) 0.0221(15) 0.0256(16) 0.0014(13) 0.0049(12) -0.0004(13)
C16 0.0264(17) 0.0193(15) 0.0275(16) -0.0001(13) 0.0042(13) -0.0004(13)
C17 0.0329(19) 0.0291(18) 0.0240(16) 0.0005(13) 0.0036(14) -0.0042(15)
C18 0.0334(19) 0.0306(18) 0.0253(16) 0.0017(14) 0.0066(14) -0.0032(15)
C19 0.0283(18) 0.0254(16) 0.0275(17) 0.0008(14) 0.0083(13) 0.0008(14)
C20 0.048(2) 0.0233(17) 0.0325(19) 0.0032(14) 0.0014(17) 0.0039(16)
C21 0.0323(18) 0.0199(16) 0.0266(16) -0.0002(13) -0.0032(14) 0.0049(14)
C22 0.042(2) 0.0272(19) 0.037(2) -0.0017(16) 0.0050(17) 0.0048(16)
C23 0.051(3) 0.033(2) 0.041(2) -0.0070(18) 0.0024(19) 0.0180(19)
C24 0.065(3) 0.029(2) 0.033(2) -0.0003(16) -0.0065(19) 0.014(2)
C25 0.0317(19) 0.0242(17) 0.0307(18) 0.0004(14) -0.0043(14) -0.0019(14)
C26 0.038(2) 0.0206(16) 0.0272(17) -0.0024(13) -0.0050(15) 0.0016(14)
C27 0.045(2) 0.035(2) 0.038(2) -0.0083(17) -0.0068(18) 0.0055(18)
C28 0.065(3) 0.038(2) 0.052(3) -0.017(2) -0.019(2) 0.024(2)
C29 0.095(4) 0.022(2) 0.050(3) -0.0009(19) -0.027(3) -0.004(2)
C30 0.092(4) 0.037(2) 0.041(2) 0.009(2) -0.007(3) -0.020(3)
C31 0.063(3) 0.031(2) 0.036(2) -0.0032(16) 0.0019(19) -0.0103(19)
C32 0.0301(18) 0.0158(15) 0.0300(17) 0.0037(13) 0.0058(13) 0.0030(13)
C33 0.0289(17) 0.0174(15) 0.0257(16) 0.0014(12) 0.0033(13) -0.0005(13)
C34 0.0293(18) 0.0304(18) 0.0273(17) -0.0003(14) 0.0004(14) -0.0037(15)
C35 0.0287(18) 0.0356(19) 0.0293(18) -0.0010(15) 0.0042(14) -0.0051(15)
C36 0.037(2) 0.0256(17) 0.0283(17) 0.0047(14) 0.0089(14) -0.0017(15)
C37 0.036(2) 0.046(2) 0.0271(18) 0.0014(16) -0.0030(15) -0.0074(18)
C38 0.0312(19) 0.0351(19) 0.0279(18) 0.0010(15) -0.0001(14) -0.0056(15)
O8 0.0483(17) 0.0367(15) 0.0470(17) 0.0075(13) 0.0198(14) 0.0070(13)
N7 0.068(3) 0.0294(17) 0.0379(18) 0.0012(14) 0.0122(17) 0.0101(17)
C39 0.037(2) 0.0327(19) 0.039(2) 0.0025(16) 0.0104(16) 0.0021(16)
C40 0.127(6) 0.053(3) 0.056(3) 0.002(3) 0.051(4) 0.009(3)
C41 0.080(4) 0.065(4) 0.069(4) -0.019(3) -0.023(3) 0.025(3)
O9 0.115(4) 0.066(3) 0.110(4) 0.017(3) 0.067(3) 0.020(3)
N8 0.074(3) 0.060(3) 0.051(3) -0.004(2) -0.005(2) 0.000(2)
C42 0.087(5) 0.055(3) 0.067(4) -0.018(3) 0.035(3) -0.024(3)
C43 0.097(5) 0.051(3) 0.069(4) 0.001(3) 0.020(3) -0.019(3)
C44 0.098(7) 0.226(13) 0.099(7) -0.014(7) -0.030(5) 0.063(8)

loop_
_atom_type_symbol
_atom_type_description
_atom_type_scat_dispersion_real
_atom_type_scat_dispersion_imag
_atom_type_scat_source
C C 0.0181 0.0091 'International Tables Vol C Tables 4.2.6.8 and 6.1.1.4'
H H 0.0000 0.0000 'International Tables Vol C Tables 4.2.6.8 and 6.1.1.4'
Cl Cl 0.3639 0.7018 'International Tables Vol C Tables 4.2.6.8 and 6.1.1.4'
N N 0.0311 0.0180 'International Tables Vol C Tables 4.2.6.8 and 6.1.1.4'
O O 0.0492 0.0322 'International Tables Vol C Tables 4.2.6.8 and 6.1.1.4'
Zn Zn -1.5491 0.6778 'International Tables Vol C Tables 4.2.6.8 and 6.1.1.4'

loop_
_geom_angle_atom_site_label_1
_geom_angle_atom_site_label_2
_geom_angle_atom_site_label_3
_geom_angle
_geom_angle_site_symmetry_1
_geom_angle_site_symmetry_3
_geom_angle_publ_flag
O4 Zn1 O5 57.94(10) . . ?
O4 Zn1 N4 138.40(12) . . ?
O4 Zn1 N5 102.80(11) . 3_666 ?
O6 Zn1 O4 96.21(11) . . ?
O6 Zn1 O5 154.00(11) . . ?
O6 Zn1 N4 109.24(11) . . ?
O6 Zn1 N5 98.51(11) . 3_666 ?
N4 Zn1 O5 91.37(11) . . ?
N4 Zn1 N5 105.19(12) . 3_666 ?
N5 Zn1 O5 90.85(11) 3_666 . ?
C25 O4 Zn1 99.5(2) . . ?
C25 O5 Zn1 81.2(2) . . ?
C32 O6 Zn1 113.2(2) . . ?
C7 N1 H1 116.7 . . ?
C7 N1 C11 126.5(3) . . ?
C11 N1 H1 116.7 . . ?
C8 N2 H2 117.3 . . ?
C8 N2 C16 125.3(3) . . ?
C16 N2 H2 117.3 . . ?
C9 N3 H3 117.0 . . ?
C9 N3 C21 126.1(3) . . ?
C21 N3 H3 117.0 . . ?
C10 N4 Zn1 116.9(2) . . ?
C10 N4 C14 118.7(3) . . ?
C14 N4 Zn1 124.2(2) . . ?
C15 N5 Zn1 118.3(2) . 3_666 ?
C19 N5 Zn1 122.8(2) . 3_666 ?
C19 N5 C15 118.8(3) . . ?
C24 N6 C20 116.3(4) . . ?
C2 C1 C7 123.3(3) . . ?
C6 C1 C2 119.2(3) . . ?
C6 C1 C7 117.5(3) . . ?
C1 C2 H2A 120.0 . . ?
C3 C2 C1 119.9(3) . . ?
C3 C2 H2A 120.0 . . ?
C2 C3 C4 120.2(3) . . ?
C2 C3 C8 119.6(3) . . ?
C4 C3 C8 120.2(3) . . ?
C3 C4 H4 119.9 . . ?
C3 C4 C5 120.1(3) . . ?
C5 C4 H4 119.9 . . ?
C4 C5 C9 122.7(3) . . ?
C6 C5 C4 119.3(3) . . ?
C6 C5 C9 118.0(3) . . ?
C1 C6 C5 121.1(3) . . ?
C1 C6 H6 119.4 . . ?
C5 C6 H6 119.4 . . ?
O1 C7 N1 123.2(3) . . ?
O1 C7 C1 120.4(3) . . ?
N1 C7 C1 116.4(3) . . ?
O2 C8 N2 125.0(3) . . ?
O2 C8 C3 123.5(3) . . ?
N2 C8 C3 111.6(3) . . ?
O3 C9 N3 123.3(3) . . ?
O3 C9 C5 120.8(3) . . ?
N3 C9 C5 115.9(3) . . ?
N4 C10 H10 118.9 . . ?
N4 C10 C11 122.3(3) . . ?
C11 C10 H10 118.9 . . ?
C10 C11 N1 115.7(3) . . ?
C12 C11 N1 125.1(3) . . ?
C12 C11 C10 119.1(3) . . ?
C11 C12 H12 121.1 . . ?
C11 C12 C13 117.8(3) . . ?
C13 C12 H12 121.1 . . ?
C12 C13 H13 119.8 . . ?
C14 C13 C12 120.4(3) . . ?
C14 C13 H13 119.8 . . ?
N4 C14 C13 121.7(3) . . ?
N4 C14 H14 119.2 . . ?
C13 C14 H14 119.2 . . ?
N5 C15 H15 118.9 . . ?
N5 C15 C16 122.1(3) . . ?
C16 C15 H15 118.9 . . ?
C15 C16 N2 117.4(3) . . ?
C15 C16 C17 119.0(3) . . ?
C17 C16 N2 123.6(3) . . ?
C16 C17 H17 121.0 . . ?
C18 C17 C16 118.0(3) . . ?
C18 C17 H17 121.0 . . ?
C17 C18 H18 120.1 . . ?
C19 C18 C17 119.9(3) . . ?
C19 C18 H18 120.1 . . ?
N5 C19 C18 122.1(3) . . ?
N5 C19 H19 118.9 . . ?
C18 C19 H19 118.9 . . ?
N6 C20 H20 118.0 . . ?
N6 C20 C21 123.9(4) . . ?
C21 C20 H20 118.0 . . ?
C20 C21 N3 116.4(3) . . ?
C22 C21 N3 124.5(3) . . ?
C22 C21 C20 119.1(3) . . ?
C21 C22 H22 121.2 . . ?
C21 C22 C23 117.6(4) . . ?
C23 C22 H22 121.2 . . ?
C22 C23 H23 120.4 . . ?
C24 C23 C22 119.3(4) . . ?
C24 C23 H23 120.4 . . ?
N6 C24 C23 123.8(4) . . ?
N6 C24 H24 118.1 . . ?
C23 C24 H24 118.1 . . ?
O4 C25 C26 118.0(3) . . ?
O5 C25 O4 120.8(3) . . ?
O5 C25 C26 121.2(4) . . ?
C27 C26 C25 120.7(4) . . ?
C31 C26 C25 119.1(4) . . ?
C31 C26 C27 120.1(4) . . ?
C26 C27 H27 120.1 . . ?
C26 C27 C28 119.7(5) . . ?
C28 C27 H27 120.1 . . ?
C27 C28 H28 120.3 . . ?
C29 C28 C27 119.4(5) . . ?
C29 C28 H28 120.3 . . ?
C28 C29 Cl1 119.7(5) . . ?
C28 C29 C30 121.9(4) . . ?
C30 C29 Cl1 118.4(5) . . ?
C29 C30 H30 120.7 . . ?
C29 C30 C31 118.6(5) . . ?
C31 C30 H30 120.7 . . ?
C26 C31 C30 120.3(5) . . ?
C26 C31 H31 119.9 . . ?
C30 C31 H31 119.9 . . ?
O6 C32 C33 115.7(3) . . ?
O7 C32 O6 123.6(3) . . ?
O7 C32 C33 120.7(3) . . ?
C34 C33 C32 121.7(3) . . ?
C34 C33 C38 119.0(3) . . ?
C38 C33 C32 119.2(3) . . ?
C33 C34 H34 119.5 . . ?
C35 C34 C33 121.1(3) . . ?
C35 C34 H34 119.5 . . ?
C34 C35 H35 120.5 . . ?
C36 C35 C34 118.9(3) . . ?
C36 C35 H35 120.5 . . ?
C35 C36 Cl2 120.0(3) . . ?
C37 C36 Cl2 119.0(3) . . ?
C37 C36 C35 121.0(3) . . ?
C36 C37 H37 120.3 . . ?
C38 C37 C36 119.5(4) . . ?
C38 C37 H37 120.3 . . ?
C33 C38 H38 119.8 . . ?
C37 C38 C33 120.5(4) . . ?
C37 C38 H38 119.8 . . ?
C39 N7 C40 122.1(5) . . ?
C39 N7 C41 120.9(5) . . ?
C40 N7 C41 116.8(5) . . ?
O8 C39 N7 125.9(4) . . ?
O8 C39 H39 117.0 . . ?
N7 C39 H39 117.0 . . ?
N7 C40 H40A 109.5 . . ?
N7 C40 H40B 109.5 . . ?
N7 C40 H40C 109.5 . . ?
H40A C40 H40B 109.5 . . ?
H40A C40 H40C 109.5 . . ?
H40B C40 H40C 109.5 . . ?
N7 C41 H41A 109.5 . . ?
N7 C41 H41B 109.5 . . ?
N7 C41 H41C 109.5 . . ?
H41A C41 H41B 109.5 . . ?
H41A C41 H41C 109.5 . . ?
H41B C41 H41C 109.5 . . ?
C42 N8 C43 118.3(5) . . ?
C42 N8 C44 125.1(7) . . ?
C44 N8 C43 116.3(7) . . ?
O9 C42 N8 124.2(6) . . ?
O9 C42 H42 117.9 . . ?
N8 C42 H42 117.9 . . ?
N8 C43 H43A 109.5 . . ?
N8 C43 H43B 109.5 . . ?
N8 C43 H43C 109.5 . . ?
H43A C43 H43B 109.5 . . ?
H43A C43 H43C 109.5 . . ?
H43B C43 H43C 109.5 . . ?
N8 C44 H44A 109.5 . . ?
N8 C44 H44B 109.5 . . ?
N8 C44 H44C 109.5 . . ?
H44A C44 H44B 109.5 . . ?
H44A C44 H44C 109.5 . . ?
H44B C44 H44C 109.5 . . ?

loop_
_geom_bond_atom_site_label_1
_geom_bond_atom_site_label_2
_geom_bond_distance
_geom_bond_site_symmetry_2
_geom_bond_publ_flag
Zn1 O4 2.015(3) . ?
Zn1 O5 2.446(3) . ?
Zn1 O6 1.980(3) . ?
Zn1 N4 2.020(3) . ?
Zn1 N5 2.053(3) 3_666 ?
Cl1 C29 1.739(5) . ?
Cl2 C36 1.736(4) . ?
O1 C7 1.212(4) . ?
O2 C8 1.219(4) . ?
O3 C9 1.218(5) . ?
O4 C25 1.289(5) . ?
O5 C25 1.234(5) . ?
O6 C32 1.293(4) . ?
O7 C32 1.236(4) . ?
N1 H1 0.8800 . ?
N1 C7 1.365(4) . ?
N1 C11 1.408(4) . ?
N2 H2 0.8800 . ?
N2 C8 1.365(4) . ?
N2 C16 1.410(4) . ?
N3 H3 0.8800 . ?
N3 C9 1.363(4) . ?
N3 C21 1.415(4) . ?
N4 C10 1.344(4) . ?
N4 C14 1.351(4) . ?
N5 C15 1.345(4) . ?
N5 C19 1.338(4) . ?
N6 C20 1.346(5) . ?
N6 C24 1.337(6) . ?
C1 C2 1.402(5) . ?
C1 C6 1.387(5) . ?
C1 C7 1.503(5) . ?
C2 H2A 0.9500 . ?
C2 C3 1.389(4) . ?
C3 C4 1.390(5) . ?
C3 C8 1.496(5) . ?
C4 H4 0.9500 . ?
C4 C5 1.395(5) . ?
C5 C6 1.389(5) . ?
C5 C9 1.506(5) . ?
C6 H6 0.9500 . ?
C10 H10 0.9500 . ?
C10 C11 1.395(5) . ?
C11 C12 1.384(5) . ?
C12 H12 0.9500 . ?
C12 C13 1.398(5) . ?
C13 H13 0.9500 . ?
C13 C14 1.370(5) . ?
C14 H14 0.9500 . ?
C15 H15 0.9500 . ?
C15 C16 1.382(5) . ?
C16 C17 1.397(5) . ?
C17 H17 0.9500 . ?
C17 C18 1.383(5) . ?
C18 H18 0.9500 . ?
C18 C19 1.376(5) . ?
C19 H19 0.9500 . ?
C20 H20 0.9500 . ?
C20 C21 1.388(5) . ?
C21 C22 1.386(5) . ?
C22 H22 0.9500 . ?
C22 C23 1.395(5) . ?
C23 H23 0.9500 . ?
C23 C24 1.386(7) . ?
C24 H24 0.9500 . ?
C25 C26 1.495(5) . ?
C26 C27 1.385(6) . ?
C26 C31 1.381(6) . ?
C27 H27 0.9500 . ?
C27 C28 1.389(6) . ?
C28 H28 0.9500 . ?
C28 C29 1.365(8) . ?
C29 C30 1.379(9) . ?
C30 H30 0.9500 . ?
C30 C31 1.391(6) . ?
C31 H31 0.9500 . ?
C32 C33 1.493(5) . ?
C33 C34 1.383(5) . ?
C33 C38 1.394(5) . ?
C34 H34 0.9500 . ?
C34 C35 1.383(5) . ?
C35 H35 0.9500 . ?
C35 C36 1.383(5) . ?
C36 C37 1.383(6) . ?
C37 H37 0.9500 . ?
C37 C38 1.378(5) . ?
C38 H38 0.9500 . ?
O8 C39 1.231(5) . ?
N7 C39 1.309(5) . ?
N7 C40 1.443(6) . ?
N7 C41 1.446(7) . ?
C39 H39 0.9500 . ?
C40 H40A 0.9800 . ?
C40 H40B 0.9800 . ?
C40 H40C 0.9800 . ?
C41 H41A 0.9800 . ?
C41 H41B 0.9800 . ?
C41 H41C 0.9800 . ?
O9 C42 1.231(8) . ?
N8 C42 1.343(8) . ?
N8 C43 1.444(8) . ?
N8 C44 1.411(9) . ?
C42 H42 0.9500 . ?
C43 H43A 0.9800 . ?
C43 H43B 0.9800 . ?
C43 H43C 0.9800 . ?
C44 H44A 0.9800 . ?
C44 H44B 0.9800 . ?
C44 H44C 0.9800 . ?

loop_
_geom_hbond_atom_site_label_D
_geom_hbond_atom_site_label_H
_geom_hbond_atom_site_label_A
_geom_hbond_distance_DH
_geom_hbond_distance_HA
_geom_hbond_distance_DA
_geom_hbond_angle_DHA
_geom_hbond_site_symmetry_A
_geom_hbond_publ_flag
N3 H3 O7 0.88 2.04 2.900(4) 164.5 1_565 yes

loop_
_geom_torsion_atom_site_label_1
_geom_torsion_atom_site_label_2
_geom_torsion_atom_site_label_3
_geom_torsion_atom_site_label_4
_geom_torsion
_geom_torsion_site_symmetry_1
_geom_torsion_site_symmetry_2
_geom_torsion_site_symmetry_3
_geom_torsion_site_symmetry_4
_geom_torsion_publ_flag
Zn1 O4 C25 O5 8.9(4) . . . . ?
Zn1 O4 C25 C26 -168.5(3) . . . . ?
Zn1 O5 C25 O4 -7.3(3) . . . . ?
Zn1 O5 C25 C26 170.0(3) . . . . ?
Zn1 O6 C32 O7 12.7(4) . . . . ?
Zn1 O6 C32 C33 -165.7(2) . . . . ?
Zn1 N4 C10 C11 -174.2(3) . . . . ?
Zn1 N4 C14 C13 174.2(3) . . . . ?
Zn1 N5 C15 C16 -177.1(2) 3_666 . . . ?
Zn1 N5 C19 C18 177.4(3) 3_666 . . . ?
Cl1 C29 C30 C31 176.9(4) . . . . ?
Cl2 C36 C37 C38 -179.7(3) . . . . ?
O4 C25 C26 C27 8.6(5) . . . . ?
O4 C25 C26 C31 -174.2(4) . . . . ?
O5 C25 C26 C27 -168.8(4) . . . . ?
O5 C25 C26 C31 8.3(5) . . . . ?
O6 C32 C33 C34 1.4(5) . . . . ?
O6 C32 C33 C38 178.7(3) . . . . ?
O7 C32 C33 C34 -177.2(3) . . . . ?
O7 C32 C33 C38 0.1(5) . . . . ?
N1 C11 C12 C13 179.3(3) . . . . ?
N2 C16 C17 C18 179.7(3) . . . . ?
N3 C21 C22 C23 178.7(4) . . . . ?
N4 C10 C11 N1 -179.8(3) . . . . ?
N4 C10 C11 C12 -0.5(5) . . . . ?
N5 C15 C16 N2 -179.5(3) . . . . ?
N5 C15 C16 C17 -0.7(5) . . . . ?
N6 C20 C21 N3 -177.6(4) . . . . ?
N6 C20 C21 C22 1.3(6) . . . . ?
C1 C2 C3 C4 -1.5(5) . . . . ?
C1 C2 C3 C8 175.9(3) . . . . ?
C2 C1 C6 C5 -2.0(5) . . . . ?
C2 C1 C7 O1 179.8(4) . . . . ?
C2 C1 C7 N1 1.8(5) . . . . ?
C2 C3 C4 C5 -1.8(5) . . . . ?
C2 C3 C8 O2 57.2(5) . . . . ?
C2 C3 C8 N2 -121.3(3) . . . . ?
C3 C4 C5 C6 3.2(5) . . . . ?
C3 C4 C5 C9 -176.3(3) . . . . ?
C4 C3 C8 O2 -125.5(4) . . . . ?
C4 C3 C8 N2 56.1(4) . . . . ?
C4 C5 C6 C1 -1.3(5) . . . . ?
C4 C5 C9 O3 161.4(4) . . . . ?
C4 C5 C9 N3 -17.6(5) . . . . ?
C6 C1 C2 C3 3.3(5) . . . . ?
C6 C1 C7 O1 1.3(5) . . . . ?
C6 C1 C7 N1 -176.8(3) . . . . ?
C6 C5 C9 O3 -18.1(6) . . . . ?
C6 C5 C9 N3 162.9(3) . . . . ?
C7 N1 C11 C10 179.3(3) . . . . ?
C7 N1 C11 C12 0.1(6) . . . . ?
C7 C1 C2 C3 -175.2(3) . . . . ?
C7 C1 C6 C5 176.7(3) . . . . ?
C8 N2 C16 C15 -143.6(3) . . . . ?
C8 N2 C16 C17 37.7(5) . . . . ?
C8 C3 C4 C5 -179.2(3) . . . . ?
C9 N3 C21 C20 -157.3(4) . . . . ?
C9 N3 C21 C22 23.8(6) . . . . ?
C9 C5 C6 C1 178.2(3) . . . . ?
C10 N4 C14 C13 0.0(5) . . . . ?
C10 C11 C12 C13 0.2(5) . . . . ?
C11 N1 C7 O1 1.5(6) . . . . ?
C11 N1 C7 C1 179.5(3) . . . . ?
C11 C12 C13 C14 0.2(6) . . . . ?
C12 C13 C14 N4 -0.3(6) . . . . ?
C14 N4 C10 C11 0.4(5) . . . . ?
C15 N5 C19 C18 0.3(5) . . . . ?
C15 C16 C17 C18 1.0(5) . . . . ?
C16 N2 C8 O2 -4.1(6) . . . . ?
C16 N2 C8 C3 174.3(3) . . . . ?
C16 C17 C18 C19 -0.6(5) . . . . ?
C17 C18 C19 N5 0.0(6) . . . . ?
C19 N5 C15 C16 0.1(5) . . . . ?
C20 N6 C24 C23 1.2(6) . . . . ?
C20 C21 C22 C23 -0.1(6) . . . . ?
C21 N3 C9 O3 -4.3(6) . . . . ?
C21 N3 C9 C5 174.7(3) . . . . ?
C21 C22 C23 C24 -0.5(6) . . . . ?
C22 C23 C24 N6 -0.1(7) . . . . ?
C24 N6 C20 C21 -1.8(6) . . . . ?
C25 C26 C27 C28 176.3(4) . . . . ?
C25 C26 C31 C30 -176.3(4) . . . . ?
C26 C27 C28 C29 -1.4(6) . . . . ?
C27 C26 C31 C30 0.9(6) . . . . ?
C27 C28 C29 Cl1 -176.9(3) . . . . ?
C27 C28 C29 C30 3.5(7) . . . . ?
C28 C29 C30 C31 -3.5(7) . . . . ?
C29 C30 C31 C26 1.2(7) . . . . ?
C31 C26 C27 C28 -0.8(6) . . . . ?
C32 C33 C34 C35 176.6(3) . . . . ?
C32 C33 C38 C37 -175.3(3) . . . . ?
C33 C34 C35 C36 -0.7(6) . . . . ?
C34 C33 C38 C37 2.1(6) . . . . ?
C34 C35 C36 Cl2 -178.9(3) . . . . ?
C34 C35 C36 C37 0.7(6) . . . . ?
C35 C36 C37 C38 0.7(6) . . . . ?
C36 C37 C38 C33 -2.1(6) . . . . ?
C38 C33 C34 C35 -0.7(5) . . . . ?
C40 N7 C39 O8 175.2(4) . . . . ?
C41 N7 C39 O8 -0.1(7) . . . . ?
C43 N8 C42 O9 -1.7(9) . . . . ?
C44 N8 C42 O9 -176.8(7) . . . . ?

loop_
_twin_individual_id
_twin_individual_mass_fraction_refined
_oxdiff_twin_reflns_isolated
_oxdiff_twin_reflns_overlapped
_twin_individual_twin_lattice_type
_twin_individual_twin_matrix_11
_twin_individual_twin_matrix_12
_twin_individual_twin_matrix_13
_twin_individual_twin_matrix_21
_twin_individual_twin_matrix_22
_twin_individual_twin_matrix_23
_twin_individual_twin_matrix_31
_twin_individual_twin_matrix_32
_twin_individual_twin_matrix_33
1 0.7433(8) 16310 10602 ref 1.0000 0.0000 0.0000 0.0000 1.0000 0.0000 0.0000 0.0000 1.0000
2 0.2567(8) 16359 10602 nmt -0.2566 0.0004 0.7445 -0.0002 -1.0001 0.0001 1.2546 -0.0012 0.2558
